data_4028596
loop_
_publ_author_name
'Belen Batanero'
'Fructuoso Barba'
'Avelino Martin'

_publ_contact_author_address
;
Departamento de Quimica Organica y Quimica Inorganica
Universidad de Alcala
Alcala de Henares
Madrid, SP
;
_publ_contact_author_email avelino.martin@uah.es
_publ_contact_author_name 'Martin, Avelino'
_publ_section_title
;
 One-Pot Formation of 1,3,4-Oxadiazol-2(3H)-ones and Dibenzo[c,e]azepines
 by Concomitant Cathodic Reduction of Diazonium Salts and
 Phenanthrenequinones
;
_journal_name_full 'Journal of Organic Chemistry'
_journal_page_first 9477
_journal_page_last 9481
_journal_paper_doi 10.1021/jo401264w
_journal_volume 78
_journal_year 2013
_chemical_compound_source 'synthesis as described'
_chemical_formula_moiety 'C22 H19 N3 O2, C3 H6 O'
_chemical_formula_sum 'C25 H25 N3 O3'
_chemical_formula_weight 415.48
_chemical_name_systematic
;
 ?
;
_space_group_IT_number 14
_symmetry_cell_setting monoclinic
_symmetry_Int_Tables_number 14
_symmetry_space_group_name_Hall '-P 2yn'
_symmetry_space_group_name_H-M 'P 1 21/n 1'
_atom_sites_solution_hydrogens geom
_atom_sites_solution_primary direct
_atom_sites_solution_secondary difmap
_audit_conform_dict_location ftp://ftp.iucr.org/pub/cif_core.dic
_audit_conform_dict_name cif_core.dic
_audit_conform_dict_version 2.4
_audit_creation_date 2013-04-19
_audit_creation_method 'WinGX routine CIF_UPDATE'
_cell_angle_alpha 90
_cell_angle_beta 95.40(5)
_cell_angle_gamma 90
_cell_formula_units_Z 4
_cell_length_a 15.162(9)
_cell_length_b 8.812(2)
_cell_length_c 16.235(9)
_cell_measurement_reflns_used 70
_cell_measurement_temperature 200(2)
_cell_measurement_theta_max 20
_cell_measurement_theta_min 3
_cell_measurement_wavelength 0.71073
_cell_volume 2159.5(18)
_computing_cell_refinement 'Dirax/lsq (Duisenberg & Schreurs, 1989-2000)'
_computing_data_collection 'Collect (Bruker AXS BV, 1997-2004)'
_computing_data_reduction 'EvalCCD (Duisenberg & Schreurs 1990-2000)'
_computing_molecular_graphics 'Ortep-3 for Windows (Farrugia, 1997)'
_computing_publication_material 'WinGX publication routines (Farrugia, 1999)'
_computing_structure_refinement 'SHELXL-97 (Sheldrick, 2008)'
_computing_structure_solution 'SHELXS-97 (Sheldrick, 2008)'
_diffrn_ambient_temperature 200(2)
_diffrn_detector 'CCD plate'
_diffrn_detector_area_resol_mean 9
_diffrn_measured_fraction_theta_full 0.998
_diffrn_measured_fraction_theta_max 0.996
_diffrn_measurement_device '95mm CCD camera on \k-goniostat'
_diffrn_measurement_device_type KappaCCD
_diffrn_measurement_method 'CCD rotation images, thick slices'
_diffrn_orient_matrix_type X=UH
_diffrn_orient_matrix_UB_11 0.01
_diffrn_orient_matrix_UB_12 0
_diffrn_orient_matrix_UB_13 0
_diffrn_orient_matrix_UB_21 0
_diffrn_orient_matrix_UB_22 0.01
_diffrn_orient_matrix_UB_23 0
_diffrn_orient_matrix_UB_31 0
_diffrn_orient_matrix_UB_32 0
_diffrn_orient_matrix_UB_33 0.01
_diffrn_radiation_monochromator graphite
_diffrn_radiation_probe x-ray
_diffrn_radiation_type MoK\a
_diffrn_radiation_wavelength 0.71073
_diffrn_reflns_av_R_equivalents 0.0901
_diffrn_reflns_av_unetI/netI 0.1444
_diffrn_reflns_limit_h_max 19
_diffrn_reflns_limit_h_min -19
_diffrn_reflns_limit_k_max 11
_diffrn_reflns_limit_k_min -11
_diffrn_reflns_limit_l_max 21
_diffrn_reflns_limit_l_min 0
_diffrn_reflns_number 46001
_diffrn_reflns_reduction_process
;
 Scaled and merged with Sortav
 R.H. Blessing, (1987) Cryst. Rev. 1, 3-58
 R.H. Blessing, (1989) J. Appl. Cryst. 22, 396-397
;
_diffrn_reflns_theta_full 25
_diffrn_reflns_theta_max 27.51
_diffrn_reflns_theta_min 3.01
_diffrn_source 'Enraf Nonius FR590'
_exptl_absorpt_coefficient_mu 0.085
_exptl_absorpt_correction_T_max 1.018
_exptl_absorpt_correction_T_min 0.946
_exptl_absorpt_correction_type multi-scan
_exptl_absorpt_process_details
;
 R.H. Blessing, Acta Cryst. (1995), A51, 33-38
;
_exptl_crystal_colour 'slight red'
_exptl_crystal_density_diffrn 1.278
_exptl_crystal_description prism
_exptl_crystal_F_000 880
_exptl_crystal_size_max 0.34
_exptl_crystal_size_mid 0.2
_exptl_crystal_size_min 0.2
_refine_diff_density_max 0.201
_refine_diff_density_min -0.242
_refine_diff_density_rms 0.051
_refine_ls_extinction_method none
_refine_ls_goodness_of_fit_ref 0.941
_refine_ls_hydrogen_treatment mixed
_refine_ls_matrix_type full
_refine_ls_number_parameters 336
_refine_ls_number_reflns 4948
_refine_ls_number_restraints 0
_refine_ls_restrained_S_all 0.941
_refine_ls_R_factor_all 0.1645
_refine_ls_R_factor_gt 0.06
_refine_ls_shift/su_max 0.001
_refine_ls_shift/su_mean 0
_refine_ls_structure_factor_coef Fsqd
_refine_ls_weighting_details 'calc w=1/[\s^2^(Fo^2^)+(0.0653P)^2^+0.0000P] where P=(Fo^2^+2Fc^2^)/3'
_refine_ls_weighting_scheme calc
_refine_ls_wR_factor_gt 0.1207
_refine_ls_wR_factor_ref 0.149
_reflns_number_gt 2298
_reflns_number_total 4948
_reflns_threshold_expression >2\s(I)
_cod_data_source_file jo401264w_si_003.cif
_cod_data_source_block 6b
_cod_original_cell_volume 2159.6(18)
_cod_original_sg_symbol_H-M 'P 21/n'
_cod_database_code 4028596

loop_
_symmetry_equiv_pos_as_xyz
'x, y, z'
'-x+1/2, y+1/2, -z+1/2'
'-x, -y, -z'
'x-1/2, -y-1/2, z-1/2'

loop_
_atom_site_label
_atom_site_type_symbol
_atom_site_fract_x
_atom_site_fract_y
_atom_site_fract_z
_atom_site_U_iso_or_equiv
_atom_site_adp_type
_atom_site_occupancy
_atom_site_symmetry_multiplicity
_atom_site_calc_flag
_atom_site_refinement_flags
C1 C 0.80656(17) 0.1924(3) 0.97467(15) 0.0242(6) Uani 1 1 d .
C2 C 0.75053(17) 0.2671(3) 0.90868(15) 0.0251(6) Uani 1 1 d .
C3 C 0.65997(19) 0.2428(3) 0.90022(17) 0.0324(6) Uani 1 1 d .
C4 C 0.6074(2) 0.3109(3) 0.83658(18) 0.0392(7) Uani 1 1 d .
C5 C 0.6453(2) 0.4028(3) 0.78107(18) 0.0380(7) Uani 1 1 d .
C6 C 0.73444(19) 0.4283(3) 0.78913(17) 0.0324(7) Uani 1 1 d .
C7 C 0.78900(17) 0.3632(3) 0.85372(15) 0.0262(6) Uani 1 1 d .
C8 C 0.88341(17) 0.4072(3) 0.86802(14) 0.0251(6) Uani 1 1 d .
C9 C 0.9055(2) 0.5571(3) 0.85180(17) 0.0342(7) Uani 1 1 d .
C10 C 0.9913(2) 0.6092(3) 0.86260(19) 0.0419(8) Uani 1 1 d .
C11 C 1.0584(2) 0.5107(3) 0.88857(17) 0.0380(7) Uani 1 1 d .
C12 C 1.03866(19) 0.3610(3) 0.90465(16) 0.0319(7) Uani 1 1 d .
C13 C 0.95193(17) 0.3082(3) 0.89615(14) 0.0249(6) Uani 1 1 d .
C14 C 0.94122(17) 0.1413(3) 0.90933(15) 0.0254(6) Uani 1 1 d .
C15 C 0.82443(17) 0.1493(3) 1.19240(15) 0.0250(6) Uani 1 1 d .
C16 C 0.87893(18) 0.0774(3) 1.25309(16) 0.0273(6) Uani 1 1 d .
C17 C 0.86380(18) 0.0880(3) 1.33512(16) 0.0291(6) Uani 1 1 d .
C18 C 0.79383(19) 0.1728(3) 1.35718(16) 0.0315(7) Uani 1 1 d .
C19 C 0.7396(2) 0.2481(3) 1.29657(17) 0.0352(7) Uani 1 1 d .
C20 C 0.7555(2) 0.2371(3) 1.21502(17) 0.0332(7) Uani 1 1 d .
C21 C 0.85293(19) -0.0710(3) 0.95238(16) 0.0328(7) Uani 1 1 d .
H21A H 0.8167 -0.0992 0.9031 0.049 Uiso 1 1 calc R
H21B H 0.8218 -0.0925 0.9999 0.049 Uiso 1 1 calc R
H21C H 0.9072 -0.1277 0.9558 0.049 Uiso 1 1 calc R
C22 C 0.8202(2) 0.1031(4) 1.49864(18) 0.0557(9) Uani 1 1 d .
H22A H 0.8193 -0.0018 1.4826 0.084 Uiso 1 1 calc R
H22B H 0.794 0.1139 1.5499 0.084 Uiso 1 1 calc R
H22C H 0.8803 0.1386 1.5055 0.084 Uiso 1 1 calc R
C102 C 0.5295(2) 0.1462(4) 0.1101(2) 0.0526(9) Uani 1 1 d .
C103 C 0.5808(3) 0.0014(4) 0.1167(3) 0.0753(12) Uani 1 1 d .
H10A H 0.5416 -0.0823 0.1029 0.113 Uiso 1 1 calc R
H10B H 0.6077 -0.0106 0.1723 0.113 Uiso 1 1 calc R
H10C H 0.626 0.004 0.0792 0.113 Uiso 1 1 calc R
C104 C 0.4751(3) 0.1831(6) 0.1757(3) 0.1009(16) Uani 1 1 d .
H10D H 0.4479 0.2803 0.165 0.151 Uiso 1 1 calc R
H10E H 0.5113 0.1862 0.2275 0.151 Uiso 1 1 calc R
H10F H 0.43 0.1072 0.1782 0.151 Uiso 1 1 calc R
N1 N 0.78993(14) 0.2048(2) 1.05031(12) 0.0261(5) Uani 1 1 d .
N2 N 0.83973(15) 0.1284(2) 1.10930(12) 0.0264(5) Uani 1 1 d .
N3 N 0.87292(14) 0.0924(2) 0.94990(12) 0.0244(5) Uani 1 1 d .
O1 O 0.99483(12) 0.05066(19) 0.88555(11) 0.0321(5) Uani 1 1 d .
O2 O 0.77122(14) 0.1901(2) 1.43627(11) 0.0429(5) Uani 1 1 d .
O3 O 0.5343(2) 0.2310(4) 0.05345(19) 0.0992(11) Uani 1 1 d .
H3 H 0.634(2) 0.176(3) 0.9410(19) 0.049(9) Uiso 1 1 d .
H4 H 0.547(2) 0.289(3) 0.8326(16) 0.033(7) Uiso 1 1 d .
H5 H 0.6084(18) 0.442(3) 0.7378(18) 0.039(8) Uiso 1 1 d .
H6 H 0.7583(17) 0.490(3) 0.7534(17) 0.034(8) Uiso 1 1 d .
H9 H 0.8634(17) 0.626(3) 0.8329(15) 0.029(7) Uiso 1 1 d .
H10 H 1.0064(17) 0.715(3) 0.8527(16) 0.038(8) Uiso 1 1 d .
H11 H 1.123(2) 0.550(3) 0.8954(19) 0.056(9) Uiso 1 1 d .
H12 H 1.0870(19) 0.282(3) 0.9257(17) 0.045(8) Uiso 1 1 d .
H16 H 0.9234(17) 0.017(3) 1.2375(15) 0.028(7) Uiso 1 1 d .
H17 H 0.9019(18) 0.032(3) 1.3782(18) 0.047(8) Uiso 1 1 d .
H19 H 0.6906(18) 0.318(3) 1.3169(16) 0.038(8) Uiso 1 1 d .
H20 H 0.718(2) 0.294(3) 1.1726(19) 0.061(10) Uiso 1 1 d .
H31 H 0.8900(19) 0.071(3) 1.0977(17) 0.042(8) Uiso 1 1 d .

loop_
_atom_site_aniso_label
_atom_site_aniso_U_11
_atom_site_aniso_U_22
_atom_site_aniso_U_33
_atom_site_aniso_U_23
_atom_site_aniso_U_13
_atom_site_aniso_U_12
C1 0.0285(15) 0.0217(13) 0.0226(14) -0.0008(10) 0.0036(11) -0.0005(11)
C2 0.0304(16) 0.0238(13) 0.0206(13) -0.0027(10) -0.0013(11) 0.0023(11)
C3 0.0319(17) 0.0365(16) 0.0289(16) 0.0021(12) 0.0039(13) -0.0002(13)
C4 0.0276(17) 0.0525(19) 0.0365(18) -0.0006(14) -0.0028(14) 0.0046(14)
C5 0.0383(19) 0.0436(18) 0.0298(16) 0.0060(13) -0.0084(14) 0.0109(14)
C6 0.0379(18) 0.0349(16) 0.0241(15) 0.0080(12) 0.0022(13) 0.0021(13)
C7 0.0301(16) 0.0258(14) 0.0224(14) -0.0010(11) 0.0014(11) 0.0028(11)
C8 0.0327(16) 0.0262(14) 0.0166(13) 0.0015(10) 0.0039(11) 0.0008(11)
C9 0.0406(18) 0.0272(16) 0.0341(16) 0.0056(12) 0.0004(13) 0.0013(14)
C10 0.052(2) 0.0279(16) 0.0460(19) 0.0032(13) 0.0032(15) -0.0086(14)
C11 0.0380(18) 0.0399(18) 0.0355(17) 0.0027(13) 0.0003(13) -0.0078(14)
C12 0.0346(17) 0.0329(16) 0.0280(15) 0.0019(12) 0.0020(12) -0.0026(13)
C13 0.0310(16) 0.0263(14) 0.0175(13) -0.0007(10) 0.0029(11) -0.0015(11)
C14 0.0295(15) 0.0274(14) 0.0186(13) -0.0010(10) -0.0013(11) 0.0011(12)
C15 0.0302(15) 0.0222(13) 0.0225(14) -0.0012(10) 0.0021(11) -0.0025(11)
C16 0.0289(16) 0.0289(15) 0.0243(14) 0.0001(11) 0.0031(12) 0.0019(12)
C17 0.0333(16) 0.0276(14) 0.0256(15) 0.0052(11) -0.0015(12) -0.0015(12)
C18 0.0441(18) 0.0276(15) 0.0235(15) -0.0010(11) 0.0060(13) -0.0037(13)
C19 0.0400(18) 0.0337(16) 0.0327(16) 0.0036(12) 0.0073(13) 0.0079(13)
C20 0.0414(18) 0.0318(16) 0.0270(16) 0.0052(12) 0.0055(13) 0.0112(13)
C21 0.0452(18) 0.0228(15) 0.0306(16) 0.0017(11) 0.0044(13) -0.0019(12)
C22 0.075(2) 0.069(2) 0.0243(17) 0.0090(15) 0.0085(16) -0.0009(19)
C102 0.055(2) 0.058(2) 0.045(2) 0.0069(17) 0.0028(17) -0.0053(17)
C103 0.081(3) 0.056(2) 0.088(3) 0.002(2) 0.003(2) 0.001(2)
C104 0.132(4) 0.114(4) 0.063(3) 0.017(2) 0.045(3) 0.038(3)
N1 0.0280(13) 0.0252(12) 0.0247(12) 0.0028(9) 0.0004(10) -0.0017(9)
N2 0.0286(13) 0.0304(12) 0.0198(12) 0.0021(9) 0.0004(9) 0.0061(10)
N3 0.0310(13) 0.0202(11) 0.0225(11) -0.0004(8) 0.0045(10) 0.0016(9)
O1 0.0349(11) 0.0296(10) 0.0325(11) -0.0032(8) 0.0062(8) 0.0075(9)
O2 0.0537(14) 0.0524(13) 0.0238(11) 0.0020(9) 0.0104(9) 0.0087(10)
O3 0.097(2) 0.122(2) 0.086(2) 0.0534(19) 0.0415(18) 0.0390(19)

loop_
_atom_type_symbol
_atom_type_description
_atom_type_scat_dispersion_real
_atom_type_scat_dispersion_imag
_atom_type_scat_source
C C 0.0033 0.0016 'International Tables Vol C Tables 4.2.6.8 and 6.1.1.4'
H H 0 0 'International Tables Vol C Tables 4.2.6.8 and 6.1.1.4'
N N 0.0061 0.0033 'International Tables Vol C Tables 4.2.6.8 and 6.1.1.4'
O O 0.0106 0.006 'International Tables Vol C Tables 4.2.6.8 and 6.1.1.4'

loop_
_exptl_crystal_face_index_h
_exptl_crystal_face_index_k
_exptl_crystal_face_index_l
_exptl_crystal_face_perp_dist
-1 0 0 0.051
6 -1 0 0.151
4 1 0 0.164
-1 -1 11 0.067
0 -1 -3 0.198
2 1 -16 0.173
2 6 -5 0.213
-1 4 15 0.11

loop_
_geom_angle_atom_site_label_1
_geom_angle_atom_site_label_2
_geom_angle_atom_site_label_3
_geom_angle
N1 C1 N3 122.1(2)
N1 C1 C2 120.8(2)
N3 C1 C2 116.7(2)
C3 C2 C7 120.0(2)
C3 C2 C1 120.5(2)
C7 C2 C1 119.5(2)
C4 C3 C2 120.3(3)
C5 C4 C3 119.9(3)
C6 C5 C4 120.3(3)
C5 C6 C7 121.1(3)
C6 C7 C2 118.4(2)
C6 C7 C8 120.4(2)
C2 C7 C8 120.9(2)
C9 C8 C13 117.9(2)
C9 C8 C7 117.6(2)
C13 C8 C7 124.4(2)
C10 C9 C8 122.2(3)
C11 C10 C9 119.5(3)
C10 C11 C12 119.6(3)
C11 C12 C13 121.4(3)
C12 C13 C8 119.4(2)
C12 C13 C14 115.4(2)
C8 C13 C14 124.8(2)
O1 C14 N3 120.4(2)
O1 C14 C13 120.7(2)
N3 C14 C13 118.8(2)
C20 C15 C16 119.1(2)
C20 C15 N2 121.9(2)
C16 C15 N2 119.0(2)
C17 C16 C15 121.1(3)
C18 C17 C16 119.5(2)
O2 C18 C17 125.0(2)
O2 C18 C19 115.3(3)
C17 C18 C19 119.7(3)
C20 C19 C18 120.3(3)
C19 C20 C15 120.2(2)
O3 C102 C104 120.6(4)
O3 C102 C103 121.4(4)
C104 C102 C103 118.0(3)
C1 N1 N2 119.5(2)
N1 N2 C15 119.1(2)
C14 N3 C1 122.4(2)
C14 N3 C21 119.7(2)
C1 N3 C21 116.4(2)
C18 O2 C22 116.6(2)

loop_
_geom_bond_atom_site_label_1
_geom_bond_atom_site_label_2
_geom_bond_distance
C1 N1 1.281(3)
C1 N3 1.424(3)
C1 C2 1.460(3)
C2 C3 1.384(4)
C2 C7 1.397(4)
C3 C4 1.381(4)
C4 C5 1.377(4)
C5 C6 1.364(4)
C6 C7 1.396(4)
C7 C8 1.480(4)
C8 C9 1.394(4)
C8 C13 1.399(3)
C9 C10 1.375(4)
C10 C11 1.374(4)
C11 C12 1.383(4)
C12 C13 1.389(4)
C13 C14 1.497(3)
C14 O1 1.228(3)
C14 N3 1.349(3)
C15 C20 1.377(4)
C15 C16 1.379(4)
C15 N2 1.403(3)
C16 C17 1.376(4)
C17 C18 1.373(4)
C18 O2 1.368(3)
C18 C19 1.390(4)
C19 C20 1.371(4)
C21 N3 1.473(3)
C22 O2 1.422(3)
C102 O3 1.193(4)
C102 C104 1.443(5)
C102 C103 1.493(5)
N1 N2 1.344(3)
